data_2104982
loop_
_publ_author_name
'Cole, Jacqueline M.'
'Chan, Michael C. W.'
'Gibson, Vernon C.'
'Howard, Judith A. K.'

_publ_section_title
;
 Effects of the [OC~6~F~5~] moiety upon structural geometry: crystal
 structures of half-sandwich tantalum(V) aryloxide complexes from reaction
 of Cp*Ta(N^<i>t^</i>Bu)(CH~2~<i>R</i>)~2~ with pentafluorophenol
;
_journal_coeditor_code ZB5019
_journal_issue 5
_journal_name_full 'Acta Crystallographica Section B'
_journal_page_first 416
_journal_page_last 424
_journal_paper_doi 10.1107/S0108768111029259
_journal_volume 67
_journal_year 2011
_chemical_formula_structural '[(C6F5.O).(C6H5.CH2).(Cp*).Ta.O]2'
_chemical_formula_sum 'C46 H44 F10 O4 Ta2'
_chemical_formula_weight 1212.72
_chemical_name_systematic
;
 ?
;
_space_group_IT_number 2
_symmetry_cell_setting triclinic
_symmetry_space_group_name_Hall '-P 1'
_symmetry_space_group_name_H-M 'P -1'
_atom_sites_solution_hydrogens geom
_atom_sites_solution_primary direct
_atom_sites_solution_secondary difmap
_audit_creation_method SHELXL
_cell_angle_alpha 117.25(3)
_cell_angle_beta 96.37(3)
_cell_angle_gamma 106.63(3)
_cell_formula_units_Z 1
_cell_length_a 9.239(2)
_cell_length_b 11.647(2)
_cell_length_c 11.803(2)
_cell_measurement_reflns_used 50
_cell_measurement_temperature 150(2)
_cell_measurement_theta_max 12.271
_cell_measurement_theta_min 4.744
_cell_volume 1037.3(6)
_computing_cell_refinement 'Siemens XSCANS'
_computing_data_collection 'Siemens XSCANS'
_computing_data_reduction 'Siemens XSCANS'
_computing_molecular_graphics SHELXTL-PLUS
_computing_publication_material SHELXL-93
_computing_structure_refinement 'SHELXL-93 (Sheldrick, 1993)'
_computing_structure_solution 'SHELXS-86 (Sheldrick, 1990)'
_diffrn_ambient_temperature 150(2)
_diffrn_measured_fraction_theta_full 0.9093
_diffrn_measured_fraction_theta_max 0.9093
_diffrn_measurement_device 'Siemens P4 diffractometer'
_diffrn_measurement_method '\w scans'
_diffrn_radiation_monochromator graphite
_diffrn_radiation_source 'fine-focus sealed tube'
_diffrn_radiation_type MoK\a
_diffrn_radiation_wavelength 0.71073
_diffrn_reflns_av_R_equivalents 0.1448
_diffrn_reflns_av_sigmaI/netI 0.0774
_diffrn_reflns_limit_h_max 10
_diffrn_reflns_limit_h_min -1
_diffrn_reflns_limit_k_max 11
_diffrn_reflns_limit_k_min -11
_diffrn_reflns_limit_l_max 14
_diffrn_reflns_limit_l_min -14
_diffrn_reflns_number 3942
_diffrn_reflns_theta_full 25.00
_diffrn_reflns_theta_max 25.00
_diffrn_reflns_theta_min 2.05
_diffrn_standards_decay_% 0
_diffrn_standards_interval_count 97
_diffrn_standards_number 3
_exptl_absorpt_coefficient_mu 5.360
_exptl_absorpt_correction_T_max 1.000
_exptl_absorpt_correction_T_min 0.261
_exptl_absorpt_correction_type empirical
_exptl_crystal_colour yellow
_exptl_crystal_density_diffrn 1.941
_exptl_crystal_description 'irregular block'
_exptl_crystal_F_000 588
_exptl_crystal_size_max 0.80
_exptl_crystal_size_mid 0.64
_exptl_crystal_size_min 0.44
_refine_diff_density_max 5.300
_refine_diff_density_min -3.767
_refine_ls_extinction_method none
_refine_ls_goodness_of_fit_all 1.022
_refine_ls_goodness_of_fit_ref 1.049
_refine_ls_hydrogen_treatment mixed
_refine_ls_matrix_type full
_refine_ls_number_parameters 221
_refine_ls_number_reflns 3309
_refine_ls_number_restraints 0
_refine_ls_restrained_S_all 1.029
_refine_ls_restrained_S_obs 1.049
_refine_ls_R_factor_all 0.0782
_refine_ls_R_factor_gt 0.0727
_refine_ls_shift/esd_mean 0.000
_refine_ls_shift/su_max 0.000
_refine_ls_structure_factor_coef Fsqd
_refine_ls_weighting_details 'w=1/[\s^2^(Fo^2^)+(0.1572P)^2^+0.0000P] where P=(Fo^2^+2Fc^2^)/3'
_refine_ls_weighting_scheme calc
_refine_ls_wR_factor_all 0.1890
_refine_ls_wR_factor_ref 0.1824
_reflns_number_gt 2985
_reflns_number_total 3310
_reflns_threshold_expression >2sigma(I)
_cod_data_source_file zb5019.cif
_cod_data_source_block final
_cod_depositor_comments
;
The following automatic conversions were performed:

'_refine_ls_weighting_scheme' value 'calc
w=1/[\s^2^(Fo^2^)+(0.1572P)^2^+0.0000P] where P=(Fo^2^+2Fc^2^)/3' was
changed to 'calc'. New tag '_refine_ls_weighting_details' was
created. The value of the new tag was set to
'w=1/[\s^2^(Fo^2^)+(0.1572P)^2^+0.0000P] where P=(Fo^2^+2Fc^2^)/3'.

Automatic conversion script
Id: cif_fix_values 3143 2015-03-26 13:38:13Z robertas 

2019-10-16
Z value and formula fixed to values more according to usual
chemical conventions.                 miguel
;
_cod_original_formula_sum 'C23 H22 F5 O2 Ta'
_cod_original_formula_weight 606.36
_cod_original_formula_units_Z 2
_cod_original_cell_volume 1037.3(3)
_cod_original_sg_symbol_Hall p_1
_cod_original_sg_symbol_H-M P-1
_cod_database_code 2104982

loop_
_symmetry_equiv_pos_as_xyz
'x, y, z'
'-x, -y, -z'

loop_
_atom_site_aniso_label
_atom_site_aniso_U_11
_atom_site_aniso_U_22
_atom_site_aniso_U_33
_atom_site_aniso_U_12
_atom_site_aniso_U_13
_atom_site_aniso_U_23
Ta 0.0252(3) 0.0181(4) 0.0243(3) 0.0069(2) 0.0030(2) 0.0122(2)
F2 0.038(4) 0.043(5) 0.048(4) 0.015(4) 0.012(3) 0.024(4)
F3 0.066(5) 0.055(6) 0.042(4) 0.026(4) 0.029(4) 0.022(4)
F4 0.071(6) 0.042(5) 0.033(4) 0.011(4) 0.002(4) 0.023(4)
F5 0.044(4) 0.042(5) 0.050(4) 0.016(4) -0.003(4) 0.024(4)
F6 0.036(4) 0.033(4) 0.034(4) 0.011(3) 0.008(3) 0.015(3)
O1 0.035(4) 0.021(4) 0.032(4) 0.006(4) 0.000(3) 0.013(4)
O2 0.033(4) 0.020(4) 0.027(4) 0.007(3) 0.004(3) 0.017(3)
C1 0.048(7) 0.009(6) 0.025(5) 0.003(5) 0.002(5) 0.009(5)
C2 0.035(7) 0.024(7) 0.043(7) 0.005(5) 0.007(5) 0.010(6)
C3 0.056(8) 0.032(8) 0.036(7) 0.003(6) 0.011(6) 0.020(6)
C4 0.059(9) 0.035(8) 0.026(6) 0.003(7) -0.001(6) 0.020(6)
C5 0.039(6) 0.029(7) 0.038(6) 0.008(5) 0.003(5) 0.020(6)
C6 0.039(6) 0.017(6) 0.026(5) 0.004(5) 0.001(5) 0.012(5)
C7 0.033(6) 0.034(7) 0.030(6) 0.010(5) 0.004(4) 0.020(5)
C8 0.033(6) 0.023(6) 0.029(5) 0.013(5) 0.005(4) 0.012(5)
C9 0.040(6) 0.025(7) 0.040(6) 0.013(5) 0.014(5) 0.022(6)
C10 0.038(7) 0.069(11) 0.051(8) 0.022(7) 0.016(6) 0.043(8)
C11 0.040(7) 0.061(10) 0.033(6) 0.027(7) 0.012(5) 0.024(7)
C12 0.034(6) 0.042(8) 0.038(6) 0.016(6) 0.012(5) 0.018(6)
C13 0.033(6) 0.036(8) 0.038(6) 0.015(6) 0.009(5) 0.022(6)

loop_
_atom_site_type_symbol
_atom_site_label
_atom_site_fract_x
_atom_site_fract_y
_atom_site_fract_z
_atom_site_U_iso_or_equiv
_atom_site_thermal_displace_type
_atom_site_calc_flag
_atom_site_refinement_flags
_atom_site_occupancy
Ta Ta 0.07331(4) 0.14666(4) 0.02121(3) 0.0227(3) Uani d . 1
F F2 0.0398(9) 0.3517(9) 0.3795(7) 0.043(2) Uani d . 1
F F3 0.1504(11) 0.4073(10) 0.6275(8) 0.053(2) Uani d . 1
F F4 0.4415(11) 0.4098(9) 0.7073(7) 0.051(2) Uani d . 1
F F5 0.6121(9) 0.3448(9) 0.5299(8) 0.047(2) Uani d . 1
F F6 0.5032(8) 0.2935(8) 0.2836(7) 0.037(2) Uani d . 1
O O1 0.2143(10) 0.2989(9) 0.2031(8) 0.031(2) Uani d . 1
O O2 0.0221(9) 0.0498(8) 0.1188(7) 0.026(2) Uani d . 1
C C1 0.2678(15) 0.3175(12) 0.3217(10) 0.029(3) Uani d . 1
C C2 0.1807(15) 0.3467(15) 0.4138(14) 0.039(3) Uani d . 1
C C3 0.2366(17) 0.3758(15) 0.5418(13) 0.044(4) Uani d . 1
C C4 0.3809(18) 0.3750(16) 0.5798(12) 0.043(4) Uani d . 1
C C5 0.4719(16) 0.3455(14) 0.4918(12) 0.036(3) Uani d . 1
C C6 0.4124(14) 0.3173(13) 0.3641(11) 0.029(3) Uani d . 1
C C7 0.2984(14) 0.1553(14) -0.0272(11) 0.032(3) Uani d . 1
H H7A 0.3681 0.2554 0.0214 0.039 Uiso calc . 1
H H7B 0.3445 0.1119 0.0144 0.039 Uiso calc . 1
C C8 0.3170(14) 0.0951(13) -0.1647(11) 0.029(3) Uani d . 1
C C9 0.4144(15) 0.1776(14) -0.2021(12) 0.032(3) Uani d . 1
H H9A 0.4747(15) 0.2744(14) -0.1376(12) 0.039 Uiso d R 1
C C10 0.4270(16) 0.1223(18) -0.3333(14) 0.047(4) Uani d . 1
H H10A 0.4942(16) 0.1819(18) -0.3574(14) 0.056 Uiso d R 1
C C11 0.3455(16) -0.0128(17) -0.4242(12) 0.043(3) Uani d . 1
H H11A 0.3518(16) -0.0497(17) -0.5140(12) 0.051 Uiso d R 1
C C12 0.2506(15) -0.0997(16) -0.3875(12) 0.039(3) Uani d . 1
H H12A 0.1947(15) -0.1971(16) -0.4522(12) 0.046 Uiso d R 1
C C13 0.2365(14) -0.0487(14) -0.2611(12) 0.034(3) Uani d . 1
H H13A 0.1720(14) -0.1104(14) -0.2377(12) 0.040 Uiso d R 1
C C14 0.1002(15) 0.3316(15) -0.0438(12) 0.0361(9) Uiso d . 1
C C15 -0.0041(15) 0.1989(15) -0.1569(12) 0.0361(9) Uiso d . 1
C C16 -0.1400(15) 0.1532(15) -0.1155(12) 0.0361(9) Uiso d . 1
C C17 -0.1136(15) 0.2512(14) 0.0187(12) 0.0361(9) Uiso d . 1
C C18 0.0309(15) 0.3613(15) 0.0610(12) 0.0361(9) Uiso d . 1
C C14A 0.2501(14) 0.4282(14) -0.0396(12) 0.0361(9) Uiso d . 1
H H14A 0.2266(14) 0.4868(14) -0.0693(12) 0.043 Uiso d R 1
H H14B 0.3182(14) 0.4852(14) 0.0497(12) 0.043 Uiso d R 1
H H14C 0.3015(14) 0.3750(14) -0.0968(12) 0.043 Uiso d R 1
C C15A 0.0125(15) 0.1263(15) -0.2925(12) 0.0361(9) Uiso d . 1
H H15A -0.0240(15) 0.1627(15) -0.3432(12) 0.043 Uiso d R 1
H H15B 0.1212(15) 0.1407(15) -0.2872(12) 0.043 Uiso d R 1
H H15C -0.0491(15) 0.0281(15) -0.3350(12) 0.043 Uiso d R 1
C C16A -0.2844(15) 0.0233(15) -0.2066(12) 0.0361(9) Uiso d . 1
H H16A -0.3553(15) 0.0450(15) -0.2521(12) 0.043 Uiso d R 1
H H16B -0.2544(15) -0.0467(15) -0.2704(12) 0.043 Uiso d R 1
H H16C -0.3356(15) -0.0111(15) -0.1557(12) 0.043 Uiso d R 1
C C17A -0.2362(15) 0.2485(15) 0.0926(12) 0.0361(9) Uiso d . 1
H H17A -0.2988(15) 0.2964(15) 0.0784(12) 0.043 Uiso d R 1
H H17B -0.3029(15) 0.1535(15) 0.0606(12) 0.043 Uiso d R 1
H H17C -0.1852(15) 0.2943(15) 0.1858(12) 0.043 Uiso d R 1
C C18A 0.1005(15) 0.4993(14) 0.1920(12) 0.0361(9) Uiso d . 1
H H18A 0.0674(15) 0.5666(14) 0.1834(12) 0.043 Uiso d R 1
H H18B 0.0650(15) 0.4869(14) 0.2605(12) 0.043 Uiso d R 1
H H18C 0.2133(15) 0.5318(14) 0.2147(12) 0.043 Uiso d R 1

loop_
_atom_type_symbol
_atom_type_description
_atom_type_scat_dispersion_real
_atom_type_scat_dispersion_imag
_atom_type_scat_source
C C .0033 .0016 'International Tables Vol C Tables 4.2.6.8 and 6.1.1.4'
H H .0000 .0000 'International Tables Vol C Tables 4.2.6.8 and 6.1.1.4'
O O .0106 .0060 'International Tables Vol C Tables 4.2.6.8 and 6.1.1.4'
F F .0171 .0103 'International Tables Vol C Tables 4.2.6.8 and 6.1.1.4'
Ta Ta -.7052 6.5227 'International Tables Vol C Tables 4.2.6.8 and 6.1.1.4'

loop_
_geom_angle_atom_site_label_1
_geom_angle_atom_site_label_2
_geom_angle_atom_site_label_3
_geom_angle_site_symmetry_1
_geom_angle_site_symmetry_3
_geom_angle
O2 Ta O2 2 . 76.7(3)
O2 Ta O1 2 . 150.8(4)
O2 Ta O1 . . 80.7(3)
O2 Ta C7 2 . 89.1(4)
O2 Ta C7 . . 113.4(4)
O1 Ta C7 . . 83.2(4)
O2 Ta C17 2 . 108.4(4)
O2 Ta C17 . . 107.7(4)
O1 Ta C17 . . 95.9(4)
C7 Ta C17 . . 138.1(5)
O2 Ta C16 2 . 80.3(4)
O2 Ta C16 . . 119.3(4)
O1 Ta C16 . . 127.5(4)
C7 Ta C16 . . 121.5(4)
C17 Ta C16 . . 33.7(4)
O2 Ta C18 2 . 135.0(4)
O2 Ta C18 . . 126.5(4)
O1 Ta C18 . . 73.8(4)
C7 Ta C18 . . 109.3(5)
C17 Ta C18 . . 33.4(4)
C16 Ta C18 . . 54.9(4)
O2 Ta C15 2 . 86.3(4)
O2 Ta C15 . . 151.5(4)
O1 Ta C15 . . 121.5(4)
C7 Ta C15 . . 88.7(4)
C17 Ta C15 . . 56.1(4)
C16 Ta C15 . . 33.7(4)
C18 Ta C15 . . 54.8(4)
O2 Ta C14 2 . 118.5(4)
O2 Ta C14 . . 158.8(4)
O1 Ta C14 . . 88.6(4)
C7 Ta C14 . . 83.2(5)
C17 Ta C14 . . 54.9(4)
C16 Ta C14 . . 54.7(4)
C18 Ta C14 . . 32.3(4)
C15 Ta C14 . . 32.9(4)
O2 Ta Ta 2 2 38.4(2)
O2 Ta Ta . 2 38.3(2)
O1 Ta Ta . 2 116.9(3)
C7 Ta Ta . 2 104.1(4)
C17 Ta Ta . 2 113.3(3)
C16 Ta Ta . 2 101.8(3)
C18 Ta Ta . 2 146.0(3)
C15 Ta Ta . 2 121.3(3)
C14 Ta Ta . 2 154.0(3)
C1 O1 Ta . . 139.8(8)
Ta O2 Ta 2 . 103.3(3)
O1 C1 C6 . . 123.0(12)
O1 C1 C2 . . 120.4(12)
C6 C1 C2 . . 116.4(11)
F2 C2 C3 . . 118.3(13)
F2 C2 C1 . . 119.3(12)
C3 C2 C1 . . 122.4(13)
F3 C3 C4 . . 120.8(12)
F3 C3 C2 . . 119.9(14)
C4 C3 C2 . . 119.3(13)
C3 C4 F4 . . 120.2(14)
C3 C4 C5 . . 120.7(12)
F4 C4 C5 . . 118.9(14)
F5 C5 C4 . . 120.2(12)
F5 C5 C6 . . 121.3(12)
C4 C5 C6 . . 118.5(13)
F6 C6 C1 . . 120.0(10)
F6 C6 C5 . . 117.3(11)
C1 C6 C5 . . 122.7(12)
C8 C7 Ta . . 125.2(8)
C8 C7 H7A . . 106.0(10)
Ta C7 H7A . . 106.0(9)
C8 C7 H7B . . 106.0(12)
Ta C7 H7B . . 106.0(8)
H7A C7 H7B . . 106.3(10)
C9 C8 C13 . . 117.4(11)
C9 C8 C7 . . 121.2(11)
C13 C8 C7 . . 121.3(11)
C8 C9 C10 . . 121.3(12)
C8 C9 H9A . . 119.4(7)
C10 C9 H9A . . 119.3(9)
C11 C10 C9 . . 120.2(13)
C11 C10 H10A . . 119.9(8)
C9 C10 H10A . . 119.9(9)
C10 C11 C12 . . 119.5(12)
C10 C11 H11A . . 120.2(8)
C12 C11 H11A . . 120.3(8)
C13 C12 C11 . . 121.3(13)
C13 C12 H12A . . 119.3(8)
C11 C12 H12A . . 119.3(8)
C12 C13 C8 . . 120.1(12)
C12 C13 H13A . . 120.0(8)
C8 C13 H13A . . 119.9(7)
C18 C14 C15 . . 108.3(11)
C18 C14 C14A . . 124.9(12)
C15 C14 C14A . . 126.6(11)
C18 C14 Ta . . 70.8(8)
C15 C14 Ta . . 72.4(8)
C14A C14 Ta . . 126.3(9)
C14 C15 C16 . . 105.7(11)
C14 C15 C15A . . 128.8(12)
C16 C15 C15A . . 125.3(12)
C14 C15 Ta . . 74.7(7)
C16 C15 Ta . . 70.0(7)
C15A C15 Ta . . 123.8(10)
C17 C16 C15 . . 108.6(11)
C17 C16 C16A . . 127.7(11)
C15 C16 C16A . . 123.7(11)
C17 C16 Ta . . 70.7(7)
C15 C16 Ta . . 76.2(8)
C16A C16 Ta . . 120.6(10)
C18 C17 C16 . . 108.2(11)
C18 C17 C17A . . 126.7(12)
C16 C17 C17A . . 124.1(11)
C18 C17 Ta . . 77.0(8)
C16 C17 Ta . . 75.5(8)
C17A C17 Ta . . 122.9(9)
C17 C18 C14 . . 109.1(11)
C17 C18 C18A . . 127.8(11)
C14 C18 C18A . . 122.8(12)
C17 C18 Ta . . 69.6(8)
C14 C18 Ta . . 76.9(9)
C18A C18 Ta . . 124.5(9)
C14 C14A H14A . . 109.1(8)
C14 C14A H14B . . 109.6(7)
H14A C14A H14B . . 109.5
C14 C14A H14C . . 109.7(8)
H14A C14A H14C . . 109.5
H14B C14A H14C . . 109.5
C15 C15A H15A . . 109.6(8)
C15 C15A H15B . . 109.5(7)
H15A C15A H15B . . 109.5
C15 C15A H15C . . 109.4(8)
H15A C15A H15C . . 109.5
H15B C15A H15C . . 109.5
C16 C16A H16A . . 109.3(8)
C16 C16A H16B . . 109.5(7)
H16A C16A H16B . . 109.5
C16 C16A H16C . . 109.6(7)
H16A C16A H16C . . 109.5
H16B C16A H16C . . 109.5
C17 C17A H17A . . 109.3(8)
C17 C17A H17B . . 109.7(8)
H17A C17A H17B . . 109.5
C17 C17A H17C . . 109.4(7)
H17A C17A H17C . . 109.5
H17B C17A H17C . . 109.5
C18 C18A H18A . . 109.4(7)
C18 C18A H18B . . 109.7(7)
H18A C18A H18B . . 109.5
C18 C18A H18C . . 109.3(7)
H18A C18A H18C . . 109.5
H18B C18A H18C . . 109.5

loop_
_geom_bond_atom_site_label_1
_geom_bond_atom_site_label_2
_geom_bond_site_symmetry_2
_geom_bond_distance
Ta O2 2 1.950(8)
Ta O2 . 1.957(7)
Ta O1 . 2.005(8)
Ta C7 . 2.204(12)
Ta C17 . 2.385(14)
Ta C16 . 2.446(13)
Ta C18 . 2.480(15)
Ta C15 . 2.528(13)
Ta C14 . 2.558(14)
Ta Ta 2 3.0644(13)
F2 C2 . 1.35(2)
F3 C3 . 1.34(2)
F4 C4 . 1.367(14)
F5 C5 . 1.33(2)
F6 C6 . 1.324(15)
O1 C1 . 1.326(13)
O2 Ta 2 1.950(8)
C1 C6 . 1.37(2)
C1 C2 . 1.40(2)
C2 C3 . 1.39(2)
C3 C4 . 1.36(2)
C4 C5 . 1.39(2)
C5 C6 . 1.39(2)
C7 C8 . 1.50(2)
C7 H7A . 0.990(13)
C7 H7B . 0.990(13)
C8 C9 . 1.38(2)
C8 C13 . 1.42(2)
C9 C10 . 1.41(2)
C9 H9A . 0.96
C10 C11 . 1.34(2)
C10 H10A . 0.96
C11 C12 . 1.40(2)
C11 H11A . 0.96
C12 C13 . 1.37(2)
C12 H12A . 0.96
C13 H13A . 0.96
C14 C18 . 1.40(2)
C14 C15 . 1.44(2)
C14 C14A . 1.49(2)
C15 C16 . 1.45(2)
C15 C15A . 1.48(2)
C16 C17 . 1.40(2)
C16 C16A . 1.50(2)
C17 C18 . 1.40(2)
C17 C17A . 1.51(2)
C18 C18A . 1.52(2)
C14A H14A . 0.96
C14A H14B . 0.96
C14A H14C . 0.96
C15A H15A . 0.96
C15A H15B . 0.96
C15A H15C . 0.96
C16A H16A . 0.96
C16A H16B . 0.96
C16A H16C . 0.96
C17A H17A . 0.96
C17A H17B . 0.96
C17A H17C . 0.96
C18A H18A . 0.96
C18A H18B . 0.96
C18A H18C . 0.96
